data_7239949
loop_
_publ_author_name
'Zhou, Zhuoqiang'
'Li, Ming-Xing'
'Sui, Yan'
'Nfor, Emmanuel N.'
'Wang, Zhao-Xi'

_publ_section_title
;
 Two 1D homochiral heterometallic chains: crystal structures, spectra,
 ferroelectricity and ferromagnetic properties
;
_journal_issue 12
_journal_name_full 'RSC Advances'
_journal_page_first 7004
_journal_page_last 7010
_journal_paper_doi 10.1039/D0RA00732C
_journal_volume 10
_journal_year 2020
_chemical_absolute_configuration ad
_chemical_formula_moiety 'C28 H28 Cu Gd N9 O7'
_chemical_formula_sum 'C28 H28 Cu Gd N9 O7'
_chemical_formula_weight 823.38
_space_group_crystal_system monoclinic
_space_group_IT_number 4
_space_group_name_Hall 'P 2yb'
_space_group_name_H-M_alt 'P 1 21 1'
_atom_sites_solution_hydrogens geom
_audit_creation_method SHELXL-2014
_audit_update_record
;
2019-12-23 deposited with the CCDC.	2020-02-10 downloaded from the CCDC.
;
_cell_angle_alpha 90
_cell_angle_beta 101.4330(10)
_cell_angle_gamma 90
_cell_formula_units_Z 2
_cell_length_a 9.8268(7)
_cell_length_b 15.4881(11)
_cell_length_c 10.5137(7)
_cell_measurement_reflns_used 9519
_cell_measurement_temperature 296(2)
_cell_measurement_theta_max 28.34
_cell_measurement_theta_min 2.49
_cell_volume 1568.42(19)
_computing_cell_refinement 'Bruker SAINT'
_computing_data_collection 'Bruker APEX2'
_computing_data_reduction 'Bruker SAINT'
_computing_molecular_graphics 'Bruker SHELXTL'
_computing_publication_material 'Bruker SHELXTL'
_computing_structure_refinement 'SHELXL-2014 (Sheldrick, 2014)'
_computing_structure_solution 'Bruker SHELXTL'
_diffrn_ambient_temperature 296(2)
_diffrn_measured_fraction_theta_full 0.986
_diffrn_measured_fraction_theta_max 0.989
_diffrn_measurement_device_type 'Bruker APEX-II CCD'
_diffrn_measurement_method '\f and \w scans'
_diffrn_radiation_type MoK\a
_diffrn_radiation_wavelength 0.71073
_diffrn_reflns_av_R_equivalents 0.0157
_diffrn_reflns_av_unetI/netI 0.0314
_diffrn_reflns_Laue_measured_fraction_full 0.986
_diffrn_reflns_Laue_measured_fraction_max 0.989
_diffrn_reflns_limit_h_max 11
_diffrn_reflns_limit_h_min -11
_diffrn_reflns_limit_k_max 18
_diffrn_reflns_limit_k_min -16
_diffrn_reflns_limit_l_max 12
_diffrn_reflns_limit_l_min -12
_diffrn_reflns_number 9134
_diffrn_reflns_point_group_measured_fraction_full 0.803
_diffrn_reflns_point_group_measured_fraction_max 0.805
_diffrn_reflns_theta_full 25.242
_diffrn_reflns_theta_max 25.199
_diffrn_reflns_theta_min 2.374
_diffrn_source 'sealed tube'
_exptl_absorpt_coefficient_mu 2.834
_exptl_absorpt_correction_T_max 0.551
_exptl_absorpt_correction_T_min 0.415
_exptl_absorpt_correction_type multi-scan
_exptl_absorpt_process_details 'SADABS, Bruker (2000)'
_exptl_crystal_colour green
_exptl_crystal_density_diffrn 1.743
_exptl_crystal_description block
_exptl_crystal_F_000 816
_exptl_crystal_preparation 'Magnetic properties,ferroelectricity'
_exptl_crystal_size_max 0.330
_exptl_crystal_size_mid 0.270
_exptl_crystal_size_min 0.210
_refine_diff_density_max 0.875
_refine_diff_density_min -0.888
_refine_diff_density_rms 0.125
_refine_ls_abs_structure_details
;
 Flack x determined using 1596 quotients [(I+)-(I-)]/[(I+)+(I-)]
 (Parsons, Flack and Wagner, Acta Cryst. B69 (2013) 249-259).
;
_refine_ls_abs_structure_Flack 0.009(6)
_refine_ls_extinction_method none
_refine_ls_goodness_of_fit_ref 1.083
_refine_ls_hydrogen_treatment constr
_refine_ls_matrix_type full
_refine_ls_number_parameters 408
_refine_ls_number_reflns 4557
_refine_ls_number_restraints 31
_refine_ls_restrained_S_all 1.086
_refine_ls_R_factor_all 0.0250
_refine_ls_R_factor_gt 0.0237
_refine_ls_shift/su_max 0.001
_refine_ls_shift/su_mean 0.000
_refine_ls_structure_factor_coef Fsqd
_refine_ls_weighting_details 'w=1/[\s^2^(Fo^2^)+(0.0614P)^2^+0.7106P] where P=(Fo^2^+2Fc^2^)/3'
_refine_ls_weighting_scheme calc
_refine_ls_wR_factor_gt 0.0738
_refine_ls_wR_factor_ref 0.0843
_reflns_Friedel_coverage 0.565
_reflns_Friedel_fraction_full 0.604
_reflns_Friedel_fraction_max 0.606
_reflns_number_gt 4485
_reflns_number_total 4557
_reflns_threshold_expression 'I > 2\s(I)'
_cod_data_source_file d0ra00732c2.cif
_cod_data_source_block mo_20111223B_0m
_cod_depositor_comments 'Adding full bibliography for 7239949--7239950.cif.'
_cod_original_sg_symbol_H-M 'P 21'
_cod_database_code 7239949
_shelx_space_group_comment
;
The symmetry employed for this shelxl refinement is uniquely defined
by the following loop, which should always be used as a source of
symmetry information in preference to the above space-group names.
They are only intended as comments.
;
_shelx_estimated_absorpt_t_min 0.455
_shelx_estimated_absorpt_t_max 0.588
_shelxl_version_number 2014-3

loop_
_space_group_symop_operation_xyz
'x, y, z'
'-x, y+1/2, -z'

loop_
_atom_site_label
_atom_site_type_symbol
_atom_site_fract_x
_atom_site_fract_y
_atom_site_fract_z
_atom_site_U_iso_or_equiv
_atom_site_adp_type
_atom_site_occupancy
_atom_site_site_symmetry_order
_atom_site_calc_flag
_atom_site_refinement_flags_posn
_atom_site_refinement_flags_adp
_atom_site_refinement_flags_occupancy
_atom_site_disorder_assembly
_atom_site_disorder_group
C1 C 0.6612(9) 0.6564(8) 1.0233(10) 0.062(3) Uani 1 1 d . . . . .
H1A H 0.7233 0.6811 0.9733 0.093 Uiso 1 1 calc R U . . .
H1B H 0.6665 0.5946 1.0200 0.093 Uiso 1 1 calc R U . . .
H1C H 0.6871 0.6754 1.1117 0.093 Uiso 1 1 calc R U . . .
C2 C 0.4654(9) 0.6655(5) 0.8409(8) 0.0432(18) Uani 1 1 d . . . . .
C3 C 0.5336(11) 0.6173(7) 0.7606(9) 0.055(2) Uani 1 1 d . . . . .
H3 H 0.6203 0.5931 0.7924 0.066 Uiso 1 1 calc R U . . .
C4 C 0.4696(12) 0.6065(7) 0.6342(9) 0.062(3) Uani 1 1 d . . . . .
H4 H 0.5145 0.5750 0.5794 0.075 Uiso 1 1 calc R U . . .
C5 C 0.3380(12) 0.6414(9) 0.5841(9) 0.063(3) Uani 1 1 d . . . . .
H5 H 0.2952 0.6323 0.4980 0.076 Uiso 1 1 calc R U . . .
C6 C 0.2720(10) 0.6908(6) 0.6676(8) 0.0457(19) Uani 1 1 d . . . . .
C7 C 0.3368(8) 0.7014(5) 0.7972(7) 0.0350(15) Uani 1 1 d . . . . .
C8 C 0.1383(9) 0.7272(7) 0.6116(7) 0.049(2) Uani 1 1 d . . . . .
H8 H 0.1009 0.7092 0.5276 0.059 Uiso 1 1 calc R U . . .
C9 C -0.0747(10) 0.8088(7) 0.5769(8) 0.056(2) Uani 1 1 d . . . . .
C10 C -0.1471(11) 0.7376(14) 0.4972(9) 0.081(3) Uani 1 1 d . . . . .
H10A H -0.1686 0.6927 0.5530 0.122 Uiso 1 1 calc R U . . .
H10B H -0.0881 0.7149 0.4425 0.122 Uiso 1 1 calc R U . . .
H10C H -0.2314 0.7589 0.4444 0.122 Uiso 1 1 calc R U . . .
C11 C -0.0399(13) 0.8867(9) 0.4922(10) 0.070(3) Uani 1 1 d . . . . .
H11A H 0.0458 0.8762 0.4622 0.084 Uiso 1 1 calc R U . . .
H11B H -0.1141 0.8958 0.4176 0.084 Uiso 1 1 calc R U . . .
C12 C -0.0251(11) 0.9642(8) 0.5827(11) 0.068(3) Uani 1 1 d . . . . .
H12A H 0.0722 0.9780 0.6129 0.082 Uiso 1 1 calc R U . . .
H12B H -0.0709 1.0141 0.5374 0.082 Uiso 1 1 calc R U . . .
C13 C -0.0915(12) 0.9411(8) 0.6964(10) 0.061(3) Uani 1 1 d . . . . .
H13 H -0.1605 0.9851 0.7058 0.073 Uiso 1 1 calc R U . . .
C14 C -0.1632(10) 0.8545(10) 0.6670(9) 0.066(3) Uani 1 1 d . . . . .
C15 C -0.3098(12) 0.8736(11) 0.5904(14) 0.090(4) Uani 1 1 d . . . . .
H15A H -0.3534 0.9156 0.6363 0.135 Uiso 1 1 calc R U . . .
H15B H -0.3636 0.8214 0.5806 0.135 Uiso 1 1 calc R U . . .
H15C H -0.3042 0.8958 0.5063 0.135 Uiso 1 1 calc R U . . .
C16 C -0.1820(12) 0.7995(9) 0.7785(12) 0.072(3) Uani 1 1 d . . . . .
H16A H -0.2406 0.8288 0.8276 0.108 Uiso 1 1 calc R U . . .
H16B H -0.0932 0.7884 0.8332 0.108 Uiso 1 1 calc R U . . .
H16C H -0.2242 0.7458 0.7467 0.108 Uiso 1 1 calc R U . . .
C17 C 0.0009(9) 0.9858(6) 0.9106(8) 0.0463(19) Uani 1 1 d . . . . .
H17 H -0.0660 1.0286 0.8891 0.056 Uiso 1 1 calc R U . . .
C18 C 0.0761(8) 0.9860(6) 1.0401(8) 0.0425(18) Uani 1 1 d . . . . .
C19 C 0.0387(11) 1.0471(7) 1.1257(11) 0.060(2) Uani 1 1 d . . . . .
H19 H -0.0250 1.0899 1.0927 0.072 Uiso 1 1 calc R U . . .
C20 C 0.0939(13) 1.0457(8) 1.2582(12) 0.065(3) Uani 1 1 d . . . . .
H20 H 0.0679 1.0870 1.3130 0.078 Uiso 1 1 calc R U . . .
C21 C 0.1873(9) 0.9825(6) 1.3063(8) 0.0465(19) Uani 1 1 d . . . . .
H21 H 0.2248 0.9817 1.3948 0.056 Uiso 1 1 calc R U . . .
C22 C 0.2272(9) 0.9207(5) 1.2287(8) 0.0403(17) Uani 1 1 d . . . . .
C23 C 0.1733(8) 0.9226(5) 1.0922(7) 0.0350(15) Uani 1 1 d . . . . .
C24 C 0.3700(14) 0.8468(9) 1.3977(9) 0.073(3) Uani 1 1 d . . . . .
H24A H 0.3013 0.8602 1.4480 0.109 Uiso 1 1 calc R U . . .
H24B H 0.4457 0.8868 1.4183 0.109 Uiso 1 1 calc R U . . .
H24C H 0.4038 0.7892 1.4175 0.109 Uiso 1 1 calc R U . . .
C25 C 0.5577(9) 0.6078(6) 1.3132(8) 0.0463(19) Uani 1 1 d . . . . .
C26 C 0.6457(10) 0.4739(6) 1.2955(8) 0.048(2) Uani 1 1 d . . . . .
C27 C 0.3185(11) 0.5146(7) 1.0084(12) 0.059(2) Uani 1 1 d . U . . .
C28 C 0.3950(11) 0.3927(7) 0.9206(11) 0.060(2) Uani 1 1 d . U . . .
Cu1 Cu 0.14959(9) 0.84043(6) 0.83117(8) 0.0354(2) Uani 1 1 d . . . . .
Gd1 Gd 0.34310(3) 0.73825(3) 1.10367(2) 0.03130(12) Uani 1 1 d . . . . .
N1 N 0.0637(7) 0.7807(5) 0.6604(6) 0.0435(15) Uani 1 1 d . . . . .
N2 N 0.0140(7) 0.9344(5) 0.8211(7) 0.0482(17) Uani 1 1 d . . . . .
N3 N 0.5150(8) 0.6744(5) 1.2772(7) 0.0486(17) Uani 1 1 d . . . . .
N4 N 0.6031(9) 0.5354(6) 1.3629(7) 0.057 Uani 1 1 d . . . . .
N5 N 0.6852(9) 0.4155(6) 1.2472(8) 0.060(2) Uani 1 1 d . . . . .
N6 N 0.3145(8) 0.5820(5) 1.0516(8) 0.0509(17) Uani 1 1 d . U . . .
N7 N 0.2982(10) 0.4425(7) 0.9488(9) 0.075 Uani 1 1 d . U . . .
N8 N 0.4702(9) 0.3451(6) 0.8901(8) 0.0544(19) Uani 1 1 d . U . . .
N9 N 0.0908(8) 0.6882(6) 1.1978(8) 0.0531(19) Uani 1 1 d . . . . .
O1 O 0.5212(6) 0.6837(4) 0.9704(5) 0.0438(13) Uani 1 1 d . . . . .
O2 O 0.2738(4) 0.7430(5) 0.8811(4) 0.0361(10) Uani 1 1 d . . . . .
O3 O 0.2140(6) 0.8617(4) 1.0188(5) 0.0423(13) Uani 1 1 d . . . . .
O4 O 0.3106(7) 0.8526(4) 1.2653(5) 0.0505(14) Uani 1 1 d . . . . .
O5 O 0.2108(8) 0.6814(6) 1.2680(6) 0.0613(18) Uani 1 1 d . . . . .
O6 O -0.0145(9) 0.6698(8) 1.2383(10) 0.091(3) Uani 1 1 d . . . . .
O7 O 0.0871(7) 0.7139(5) 1.0826(7) 0.0614(19) Uani 1 1 d . . . . .

loop_
_atom_site_aniso_label
_atom_site_aniso_U_11
_atom_site_aniso_U_22
_atom_site_aniso_U_33
_atom_site_aniso_U_23
_atom_site_aniso_U_13
_atom_site_aniso_U_12
C1 0.041(4) 0.084(8) 0.065(6) 0.018(5) 0.018(4) 0.017(5)
C2 0.055(5) 0.038(4) 0.044(4) 0.002(3) 0.028(4) 0.005(4)
C3 0.061(5) 0.056(6) 0.052(5) 0.003(4) 0.023(4) 0.022(5)
C4 0.086(7) 0.061(6) 0.044(4) -0.003(4) 0.024(5) 0.023(5)
C5 0.096(8) 0.055(6) 0.045(4) -0.008(4) 0.029(5) 0.013(5)
C6 0.065(5) 0.041(5) 0.034(4) 0.000(3) 0.017(4) 0.008(4)
C7 0.044(4) 0.031(3) 0.033(3) 0.002(3) 0.017(3) 0.007(3)
C8 0.053(4) 0.061(7) 0.032(3) -0.002(4) 0.005(3) -0.004(5)
C9 0.048(5) 0.071(7) 0.043(4) -0.001(4) -0.002(4) -0.008(5)
C10 0.069(6) 0.104(9) 0.058(5) -0.011(9) -0.022(4) 0.011(10)
C11 0.073(7) 0.083(8) 0.054(5) 0.025(5) 0.013(5) 0.013(6)
C12 0.059(6) 0.067(7) 0.066(6) 0.031(5) -0.017(5) -0.003(5)
C13 0.058(6) 0.060(6) 0.060(6) 0.014(5) 0.000(5) 0.018(5)
C14 0.039(4) 0.103(10) 0.049(5) 0.016(5) -0.006(4) 0.006(5)
C15 0.049(6) 0.112(12) 0.095(9) 0.011(8) -0.021(6) 0.010(7)
C16 0.060(6) 0.072(7) 0.093(8) 0.002(6) 0.036(6) -0.014(6)
C17 0.042(4) 0.042(5) 0.054(4) 0.006(4) 0.005(4) 0.017(4)
C18 0.038(4) 0.038(4) 0.050(4) 0.000(3) 0.006(4) 0.006(3)
C19 0.054(5) 0.045(5) 0.087(7) -0.003(5) 0.029(5) 0.014(5)
C20 0.070(7) 0.047(6) 0.085(8) -0.027(5) 0.031(6) 0.005(5)
C21 0.048(4) 0.048(5) 0.046(4) -0.012(4) 0.014(4) 0.000(4)
C22 0.045(4) 0.036(4) 0.043(4) 0.000(3) 0.014(3) 0.001(4)
C23 0.037(4) 0.033(4) 0.038(3) 0.002(3) 0.013(3) 0.004(3)
C24 0.091(8) 0.070(7) 0.048(5) -0.012(5) -0.009(5) 0.023(7)
C25 0.054(5) 0.050(5) 0.037(4) 0.000(3) 0.012(3) 0.006(4)
C26 0.055(5) 0.047(5) 0.041(4) 0.010(4) 0.009(3) 0.004(4)
C27 0.050(5) 0.048(6) 0.086(6) -0.009(5) 0.028(5) -0.002(4)
C28 0.057(5) 0.039(5) 0.084(6) -0.010(4) 0.015(5) -0.005(4)
Cu1 0.0340(4) 0.0393(5) 0.0318(4) 0.0032(4) 0.0036(3) 0.0090(4)
Gd1 0.03457(17) 0.02797(18) 0.03063(17) 0.00106(15) 0.00468(11) 0.00413(16)
N1 0.043(3) 0.052(4) 0.033(3) 0.005(3) 0.002(3) -0.006(3)
N2 0.042(4) 0.047(4) 0.055(4) 0.008(3) 0.008(3) 0.014(3)
N3 0.045(4) 0.051(5) 0.044(4) 0.009(3) -0.005(3) 0.012(3)
N4 0.063 0.065 0.052 0.022 0.030 0.050
N5 0.060(5) 0.054(5) 0.069(5) -0.008(4) 0.019(4) 0.011(4)
N6 0.052(4) 0.042(4) 0.059(4) -0.001(3) 0.012(3) 0.000(3)
N7 0.079 0.088 0.070 -0.042 0.040 -0.011
N8 0.057(4) 0.046(4) 0.061(4) -0.007(4) 0.013(3) 0.013(4)
N9 0.052(4) 0.055(5) 0.056(4) -0.015(4) 0.020(4) -0.010(4)
O1 0.038(3) 0.050(4) 0.046(3) 0.003(3) 0.014(2) 0.013(3)
O2 0.039(2) 0.042(3) 0.0263(19) -0.003(3) 0.0029(16) 0.013(3)
O3 0.049(3) 0.038(3) 0.041(3) -0.001(2) 0.010(2) 0.015(3)
O4 0.069(4) 0.041(3) 0.039(3) -0.006(2) 0.007(3) 0.010(3)
O5 0.065(4) 0.085(5) 0.033(3) 0.006(3) 0.006(3) -0.006(4)
O6 0.066(5) 0.116(9) 0.101(6) 0.002(6) 0.041(5) -0.016(5)
O7 0.048(3) 0.070(5) 0.066(4) 0.009(3) 0.010(3) -0.005(3)

loop_
_atom_type_symbol
_atom_type_description
_atom_type_scat_dispersion_real
_atom_type_scat_dispersion_imag
_atom_type_scat_source
C C 0.0033 0.0016 'International Tables Vol C Tables 4.2.6.8 and 6.1.1.4'
H H 0.0000 0.0000 'International Tables Vol C Tables 4.2.6.8 and 6.1.1.4'
N N 0.0061 0.0033 'International Tables Vol C Tables 4.2.6.8 and 6.1.1.4'
O O 0.0106 0.0060 'International Tables Vol C Tables 4.2.6.8 and 6.1.1.4'
Cu Cu 0.3201 1.2651 'International Tables Vol C Tables 4.2.6.8 and 6.1.1.4'
Gd Gd -0.1653 3.9035 'International Tables Vol C Tables 4.2.6.8 and 6.1.1.4'

loop_
_geom_angle_atom_site_label_1
_geom_angle_atom_site_label_2
_geom_angle_atom_site_label_3
_geom_angle
_geom_angle_site_symmetry_1
_geom_angle_site_symmetry_3
_geom_angle_publ_flag
O1 C1 H1A 109.5 . . ?
O1 C1 H1B 109.5 . . ?
H1A C1 H1B 109.5 . . ?
O1 C1 H1C 109.5 . . ?
H1A C1 H1C 109.5 . . ?
H1B C1 H1C 109.5 . . ?
C7 C2 O1 113.7(6) . . ?
C7 C2 C3 122.4(8) . . ?
O1 C2 C3 123.9(8) . . ?
C4 C3 C2 118.1(9) . . ?
C4 C3 H3 120.9 . . ?
C2 C3 H3 120.9 . . ?
C3 C4 C5 122.1(8) . . ?
C3 C4 H4 119.0 . . ?
C5 C4 H4 119.0 . . ?
C4 C5 C6 118.5(9) . . ?
C4 C5 H5 120.8 . . ?
C6 C5 H5 120.8 . . ?
C7 C6 C5 119.6(9) . . ?
C7 C6 C8 123.7(7) . . ?
C5 C6 C8 116.8(8) . . ?
O2 C7 C2 119.3(6) . . ?
O2 C7 C6 121.3(7) . . ?
C2 C7 C6 119.4(7) . . ?
N1 C8 C6 129.6(7) . . ?
N1 C8 H8 115.2 . . ?
C6 C8 H8 115.2 . . ?
C10 C9 N1 112.7(10) . . ?
C10 C9 C11 112.6(9) . . ?
N1 C9 C11 105.9(8) . . ?
C10 C9 C14 114.5(9) . . ?
N1 C9 C14 108.5(7) . . ?
C11 C9 C14 101.7(10) . . ?
C9 C10 H10A 109.5 . . ?
C9 C10 H10B 109.5 . . ?
H10A C10 H10B 109.5 . . ?
C9 C10 H10C 109.5 . . ?
H10A C10 H10C 109.5 . . ?
H10B C10 H10C 109.5 . . ?
C12 C11 C9 104.8(8) . . ?
C12 C11 H11A 110.8 . . ?
C9 C11 H11A 110.8 . . ?
C12 C11 H11B 110.8 . . ?
C9 C11 H11B 110.8 . . ?
H11A C11 H11B 108.9 . . ?
C13 C12 C11 107.8(9) . . ?
C13 C12 H12A 110.2 . . ?
C11 C12 H12A 110.2 . . ?
C13 C12 H12B 110.2 . . ?
C11 C12 H12B 110.2 . . ?
H12A C12 H12B 108.5 . . ?
N2 C13 C12 112.0(9) . . ?
N2 C13 C14 109.2(8) . . ?
C12 C13 C14 107.7(10) . . ?
N2 C13 H13 109.3 . . ?
C12 C13 H13 109.3 . . ?
C14 C13 H13 109.3 . . ?
C16 C14 C13 118.0(10) . . ?
C16 C14 C15 105.9(10) . . ?
C13 C14 C15 106.6(11) . . ?
C16 C14 C9 112.7(11) . . ?
C13 C14 C9 103.3(9) . . ?
C15 C14 C9 110.1(9) . . ?
C14 C15 H15A 109.5 . . ?
C14 C15 H15B 109.5 . . ?
H15A C15 H15B 109.5 . . ?
C14 C15 H15C 109.5 . . ?
H15A C15 H15C 109.5 . . ?
H15B C15 H15C 109.5 . . ?
C14 C16 H16A 109.5 . . ?
C14 C16 H16B 109.5 . . ?
H16A C16 H16B 109.5 . . ?
C14 C16 H16C 109.5 . . ?
H16A C16 H16C 109.5 . . ?
H16B C16 H16C 109.5 . . ?
N2 C17 C18 127.6(8) . . ?
N2 C17 H17 116.2 . . ?
C18 C17 H17 116.2 . . ?
C23 C18 C19 117.8(8) . . ?
C23 C18 C17 124.0(8) . . ?
C19 C18 C17 117.7(8) . . ?
C20 C19 C18 122.1(9) . . ?
C20 C19 H19 119.0 . . ?
C18 C19 H19 119.0 . . ?
C21 C20 C19 118.8(9) . . ?
C21 C20 H20 120.6 . . ?
C19 C20 H20 120.6 . . ?
C22 C21 C20 122.1(9) . . ?
C22 C21 H21 118.9 . . ?
C20 C21 H21 118.9 . . ?
O4 C22 C21 127.6(8) . . ?
O4 C22 C23 112.8(7) . . ?
C21 C22 C23 119.5(8) . . ?
O3 C23 C18 122.0(7) . . ?
O3 C23 C22 118.3(7) . . ?
C18 C23 C22 119.7(7) . . ?
O4 C24 H24A 109.5 . . ?
O4 C24 H24B 109.5 . . ?
H24A C24 H24B 109.5 . . ?
O4 C24 H24C 109.5 . . ?
H24A C24 H24C 109.5 . . ?
H24B C24 H24C 109.5 . . ?
N3 C25 N4 175.1(9) . . ?
N5 C26 N4 173.4(9) . . ?
N6 C27 N7 168.6(13) . . ?
N8 C28 N7 174.0(12) . . ?
O2 Cu1 N2 166.6(3) . . ?
O2 Cu1 O3 78.5(2) . . ?
N2 Cu1 O3 90.6(3) . . ?
O2 Cu1 N1 90.8(3) . . ?
N2 Cu1 N1 97.5(3) . . ?
O3 Cu1 N1 161.0(3) . . ?
O2 Cu1 N5 92.3(3) . 2_657 ?
N2 Cu1 N5 97.3(3) . 2_657 ?
O3 Cu1 N5 99.5(3) . 2_657 ?
N1 Cu1 N5 96.5(3) . 2_657 ?
O2 Cu1 Gd1 38.37(12) . . ?
N2 Cu1 Gd1 129.4(2) . . ?
O3 Cu1 Gd1 40.63(16) . . ?
N1 Cu1 Gd1 125.3(2) . . ?
N5 Cu1 Gd1 102.5(2) 2_657 . ?
O2 Gd1 O3 64.1(2) . . ?
O2 Gd1 N3 142.6(2) . . ?
O3 Gd1 N3 148.2(2) . . ?
O2 Gd1 N8 94.3(2) . 2_657 ?
O3 Gd1 N8 79.0(3) . 2_657 ?
N3 Gd1 N8 81.4(3) . 2_657 ?
O2 Gd1 N6 79.0(3) . . ?
O3 Gd1 N6 132.4(3) . . ?
N3 Gd1 N6 78.5(3) . . ?
N8 Gd1 N6 135.4(3) 2_657 . ?
O2 Gd1 O7 80.0(2) . . ?
O3 Gd1 O7 68.6(2) . . ?
N3 Gd1 O7 122.6(2) . . ?
N8 Gd1 O7 146.3(3) 2_657 . ?
N6 Gd1 O7 76.5(2) . . ?
O2 Gd1 O5 128.2(2) . . ?
O3 Gd1 O5 103.3(2) . . ?
N3 Gd1 O5 73.7(3) . . ?
N8 Gd1 O5 134.4(3) 2_657 . ?
N6 Gd1 O5 76.1(3) . . ?
O7 Gd1 O5 50.4(2) . . ?
O2 Gd1 O4 127.7(2) . . ?
O3 Gd1 O4 63.66(19) . . ?
N3 Gd1 O4 86.7(2) . . ?
N8 Gd1 O4 72.7(3) 2_657 . ?
N6 Gd1 O4 144.1(2) . . ?
O7 Gd1 O4 84.6(2) . . ?
O5 Gd1 O4 68.4(3) . . ?
O2 Gd1 O1 63.70(17) . . ?
O3 Gd1 O1 115.35(19) . . ?
N3 Gd1 O1 80.2(2) . . ?
N8 Gd1 O1 69.7(3) 2_657 . ?
N6 Gd1 O1 67.8(2) . . ?
O7 Gd1 O1 132.5(2) . . ?
O5 Gd1 O1 138.9(3) . . ?
O4 Gd1 O1 141.6(2) . . ?
O2 Gd1 N9 104.5(2) . . ?
O3 Gd1 N9 85.1(2) . . ?
N3 Gd1 N9 98.4(3) . . ?
N8 Gd1 N9 147.1(3) 2_657 . ?
N6 Gd1 N9 75.6(2) . . ?
O7 Gd1 N9 25.3(2) . . ?
O5 Gd1 N9 25.2(2) . . ?
O4 Gd1 N9 74.4(2) . . ?
O1 Gd1 N9 143.0(2) . . ?
O2 Gd1 Cu1 31.62(17) . . ?
O3 Gd1 Cu1 32.91(13) . . ?
N3 Gd1 Cu1 169.46(19) . . ?
N8 Gd1 Cu1 89.94(19) 2_657 . ?
N6 Gd1 Cu1 103.98(19) . . ?
O7 Gd1 Cu1 67.80(15) . . ?
O5 Gd1 Cu1 116.79(17) . . ?
O4 Gd1 Cu1 96.52(14) . . ?
O1 Gd1 Cu1 91.17(13) . . ?
N9 Gd1 Cu1 92.14(18) . . ?
C8 N1 C9 118.0(7) . . ?
C8 N1 Cu1 118.4(5) . . ?
C9 N1 Cu1 122.7(6) . . ?
C17 N2 C13 116.9(8) . . ?
C17 N2 Cu1 126.7(6) . . ?
C13 N2 Cu1 116.2(6) . . ?
C25 N3 Gd1 139.9(7) . . ?
C25 N4 C26 122.8(7) . . ?
C26 N5 Cu1 153.3(8) . 2_647 ?
C27 N6 Gd1 165.1(8) . . ?
C27 N7 C28 125.4(10) . . ?
C28 N8 Gd1 162.4(8) . 2_647 ?
O6 N9 O5 122.0(9) . . ?
O6 N9 O7 122.4(9) . . ?
O5 N9 O7 115.5(7) . . ?
O6 N9 Gd1 178.1(8) . . ?
O5 N9 Gd1 58.0(4) . . ?
O7 N9 Gd1 57.6(4) . . ?
C2 O1 C1 118.6(7) . . ?
C2 O1 Gd1 114.7(4) . . ?
C1 O1 Gd1 125.6(5) . . ?
C7 O2 Cu1 122.8(4) . . ?
C7 O2 Gd1 124.9(5) . . ?
Cu1 O2 Gd1 110.0(2) . . ?
C23 O3 Cu1 128.6(5) . . ?
C23 O3 Gd1 123.7(5) . . ?
Cu1 O3 Gd1 106.5(2) . . ?
C22 O4 C24 116.5(7) . . ?
C22 O4 Gd1 120.7(5) . . ?
C24 O4 Gd1 122.7(6) . . ?
N9 O5 Gd1 96.8(5) . . ?
N9 O7 Gd1 97.1(5) . . ?

loop_
_geom_bond_atom_site_label_1
_geom_bond_atom_site_label_2
_geom_bond_distance
_geom_bond_site_symmetry_2
_geom_bond_publ_flag
C1 O1 1.441(11) . ?
C1 H1A 0.9600 . ?
C1 H1B 0.9600 . ?
C1 H1C 0.9600 . ?
C2 C7 1.375(12) . ?
C2 O1 1.392(11) . ?
C2 C3 1.393(11) . ?
C3 C4 1.363(14) . ?
C3 H3 0.9300 . ?
C4 C5 1.405(16) . ?
C4 H4 0.9300 . ?
C5 C6 1.415(12) . ?
C5 H5 0.9300 . ?
C6 C7 1.394(11) . ?
C6 C8 1.444(13) . ?
C7 O2 1.340(8) . ?
C8 N1 1.279(12) . ?
C8 H8 0.9300 . ?
C9 C10 1.480(19) . ?
C9 N1 1.529(12) . ?
C9 C11 1.577(15) . ?
C9 C14 1.575(16) . ?
C10 H10A 0.9600 . ?
C10 H10B 0.9600 . ?
C10 H10C 0.9600 . ?
C11 C12 1.520(18) . ?
C11 H11A 0.9700 . ?
C11 H11B 0.9700 . ?
C12 C13 1.514(16) . ?
C12 H12A 0.9700 . ?
C12 H12B 0.9700 . ?
C13 N2 1.505(12) . ?
C13 C14 1.519(19) . ?
C13 H13 0.9800 . ?
C14 C16 1.490(16) . ?
C14 C15 1.533(13) . ?
C15 H15A 0.9600 . ?
C15 H15B 0.9600 . ?
C15 H15C 0.9600 . ?
C16 H16A 0.9600 . ?
C16 H16B 0.9600 . ?
C16 H16C 0.9600 . ?
C17 N2 1.258(12) . ?
C17 C18 1.415(12) . ?
C17 H17 0.9300 . ?
C18 C23 1.403(11) . ?
C18 C19 1.404(13) . ?
C19 C20 1.392(17) . ?
C19 H19 0.9300 . ?
C20 C21 1.368(16) . ?
C20 H20 0.9300 . ?
C21 C22 1.366(11) . ?
C21 H21 0.9300 . ?
C22 O4 1.343(11) . ?
C22 C23 1.428(11) . ?
C23 O3 1.330(9) . ?
C24 O4 1.402(11) . ?
C24 H24A 0.9600 . ?
C24 H24B 0.9600 . ?
C24 H24C 0.9600 . ?
C25 N3 1.149(12) . ?
C25 N4 1.280(12) . ?
C26 N5 1.142(13) . ?
C26 N4 1.304(12) . ?
C27 N6 1.142(13) . ?
C27 N7 1.277(15) . ?
C28 N8 1.135(13) . ?
C28 N7 1.304(14) . ?
Cu1 O2 1.946(7) . ?
Cu1 N2 1.962(7) . ?
Cu1 O3 1.976(5) . ?
Cu1 N1 2.047(7) . ?
Cu1 N5 2.280(8) 2_657 ?
Cu1 Gd1 3.4884(9) . ?
Gd1 O2 2.305(4) . ?
Gd1 O3 2.369(6) . ?
Gd1 N3 2.436(7) . ?
Gd1 N8 2.461(8) 2_657 ?
Gd1 N6 2.485(8) . ?
Gd1 O7 2.510(7) . ?
Gd1 O5 2.518(7) . ?
Gd1 O4 2.518(6) . ?
Gd1 O1 2.591(5) . ?
Gd1 N9 2.949(8) . ?
N5 Cu1 2.280(8) 2_647 ?
N8 Gd1 2.461(8) 2_647 ?
N9 O6 1.228(11) . ?
N9 O5 1.265(11) . ?
N9 O7 1.268(11) . ?
